data_4125176
loop_
_publ_author_name
'Nelyubina, Yulia V.'
'Shaplov, Alexander S.'
'Lozinskaya, Elena I.'
'Buzin, Mikhail I.'
'Vygodskii, Yakov S.'

_publ_section_title
;
 A New Volume-Based Approach for Predicting Thermophysical Behavior of
 Ionic Liquids and Ionic Liquid Crystals.
;
_journal_issue 32
_journal_name_full 'Journal of the American Chemical Society'
_journal_page_first 10076
_journal_page_last 10079
_journal_paper_doi 10.1021/jacs.6b05174
_journal_volume 138
_journal_year 2016
_chemical_formula_moiety 'C18 H35 N2, C2 F3 N2 O2 S'
_chemical_formula_sum 'C20 H35 F3 N4 O2 S'
_chemical_formula_weight 452.58
_space_group_crystal_system triclinic
_space_group_IT_number 2
_space_group_name_Hall '-P 1'
_space_group_name_H-M_alt 'P -1'
_symmetry_space_group_name_Hall '-P 1'
_symmetry_space_group_name_H-M 'P -1'
_atom_sites_solution_hydrogens geom
_audit_creation_method SHELXL-2014/6
_cell_angle_alpha 88.7000(10)
_cell_angle_beta 83.7980(10)
_cell_angle_gamma 83.9350(10)
_cell_formula_units_Z 2
_cell_length_a 5.42400(10)
_cell_length_b 9.1759(2)
_cell_length_c 23.7616(5)
_cell_measurement_reflns_used 2244
_cell_measurement_temperature 100(2)
_cell_measurement_theta_max 60
_cell_measurement_theta_min 3
_cell_volume 1169.04(4)
_computing_cell_refinement 'APEX2 (Bruker, 2005)'
_computing_data_collection 'APEX2 (Bruker, 2005)'
_computing_data_reduction 'APEX2 (Bruker, 2005)'
_computing_molecular_graphics 'SHELXL-2014/6 (Sheldrick, 2014)'
_computing_publication_material 'SHELXL-2014/6 (Sheldrick, 2014)'
_computing_structure_refinement 'SHELXL-2014/6 (Sheldrick, 2014)'
_computing_structure_solution 'APEX2 (Bruker, 2005)'
_diffrn_ambient_temperature 100(2)
_diffrn_measured_fraction_theta_full 0.941
_diffrn_measured_fraction_theta_max 0.955
_diffrn_measurement_device_type 'Bruker APEX2 DUO CCD area detector'
_diffrn_measurement_method 'phi and omega scans'
_diffrn_radiation_type CuK\a
_diffrn_radiation_wavelength 1.54178
_diffrn_reflns_av_R_equivalents 0.0387
_diffrn_reflns_av_unetI/netI 0.0322
_diffrn_reflns_Laue_measured_fraction_full 0.941
_diffrn_reflns_Laue_measured_fraction_max 0.955
_diffrn_reflns_limit_h_max 5
_diffrn_reflns_limit_h_min -6
_diffrn_reflns_limit_k_max 10
_diffrn_reflns_limit_k_min -10
_diffrn_reflns_limit_l_max 28
_diffrn_reflns_limit_l_min -27
_diffrn_reflns_number 16396
_diffrn_reflns_point_group_measured_fraction_full 0.941
_diffrn_reflns_point_group_measured_fraction_max 0.955
_diffrn_reflns_theta_full 67.679
_diffrn_reflns_theta_max 66.995
_diffrn_reflns_theta_min 1.870
_exptl_absorpt_coefficient_mu 1.640
_exptl_absorpt_correction_T_max 0.8622
_exptl_absorpt_correction_T_min 0.7615
_exptl_absorpt_correction_type multi-scan
_exptl_absorpt_process_details 'APEX2 (Bruker, 2005)'
_exptl_crystal_colour colorless
_exptl_crystal_density_diffrn 1.286
_exptl_crystal_description plate
_exptl_crystal_F_000 484
_exptl_crystal_size_max 0.350
_exptl_crystal_size_mid 0.100
_exptl_crystal_size_min 0.030
_refine_diff_density_max 0.528
_refine_diff_density_min -0.379
_refine_diff_density_rms 0.044
_refine_ls_extinction_coef 0.0017(4)
_refine_ls_extinction_expression Fc^*^=kFc[1+0.001xFc^2^\l^3^/sin(2\q)]^-1/4^
_refine_ls_extinction_method SHELXL
_refine_ls_goodness_of_fit_ref 1.030
_refine_ls_hydrogen_treatment constr
_refine_ls_matrix_type full
_refine_ls_number_parameters 274
_refine_ls_number_reflns 3985
_refine_ls_number_restraints 0
_refine_ls_restrained_S_all 1.030
_refine_ls_R_factor_all 0.0352
_refine_ls_R_factor_gt 0.0337
_refine_ls_shift/su_max 0.001
_refine_ls_shift/su_mean 0.000
_refine_ls_structure_factor_coef Fsqd
_refine_ls_weighting_details 'w=1/[\s^2^(Fo^2^)+(0.0548P)^2^+0.4175P] where P=(Fo^2^+2Fc^2^)/3'
_refine_ls_weighting_scheme calc
_refine_ls_wR_factor_gt 0.0944
_refine_ls_wR_factor_ref 0.0959
_reflns_Friedel_coverage 0.000
_reflns_number_gt 3767
_reflns_number_total 3985
_reflns_threshold_expression 'I > 2\s(I)'
_cod_data_source_file ja6b05174_si_004.cif
_cod_data_source_block NCNTf
_cod_depositor_comments 'Adding full bibliography for 4125175--4125181.cif.'
_cod_database_code 4125176
_shelx_space_group_comment
;
The symmetry employed for this shelxl refinement is uniquely defined
by the following loop, which should always be used as a source of
symmetry information in preference to the above space-group names.
They are only intended as comments.
;
_shelx_estimated_absorpt_t_min 0.598
_shelx_estimated_absorpt_t_max 0.952
_shelxl_version_number 2014/6

loop_
_space_group_symop_operation_xyz
'x, y, z'
'-x, -y, -z'

loop_
_atom_site_label
_atom_site_type_symbol
_atom_site_fract_x
_atom_site_fract_y
_atom_site_fract_z
_atom_site_U_iso_or_equiv
_atom_site_adp_type
_atom_site_occupancy
_atom_site_site_symmetry_order
_atom_site_calc_flag
_atom_site_refinement_flags_posn
_atom_site_refinement_flags_adp
S1S S 0.34840(6) 0.53128(3) 0.36026(2) 0.02080(13) Uani 1 1 d . .
O1S O 0.3075(2) 0.37993(11) 0.35744(4) 0.0292(2) Uani 1 1 d . .
O2S O 0.14355(19) 0.64251(11) 0.35826(5) 0.0304(3) Uani 1 1 d . .
C2S C 0.5519(3) 0.56029(16) 0.29509(6) 0.0275(3) Uani 1 1 d . .
F1S F 0.4347(2) 0.54069(11) 0.25006(4) 0.0450(3) Uani 1 1 d . .
F2S F 0.75671(17) 0.46769(10) 0.29226(4) 0.0402(3) Uani 1 1 d . .
F3S F 0.6179(2) 0.69590(10) 0.29286(4) 0.0423(3) Uani 1 1 d . .
N1S N 0.5439(2) 0.79575(14) 0.44692(5) 0.0292(3) Uani 1 1 d . .
C1S C 0.5273(3) 0.68290(15) 0.42741(6) 0.0227(3) Uani 1 1 d . .
N3S N 0.5167(2) 0.54813(12) 0.40912(5) 0.0243(3) Uani 1 1 d . .
N1 N -0.1422(2) 0.07398(12) 0.38047(4) 0.0178(2) Uani 1 1 d . .
C2 C -0.1849(2) 0.20189(14) 0.40666(5) 0.0188(3) Uani 1 1 d . .
H2A H -0.3103 0.2783 0.3994 0.023 Uiso 1 1 calc R U
N3 N -0.0231(2) 0.20521(12) 0.44459(5) 0.0189(2) Uani 1 1 d . .
C4 C 0.1304(2) 0.07556(14) 0.44248(6) 0.0205(3) Uani 1 1 d . .
H4A H 0.2639 0.0493 0.4648 0.025 Uiso 1 1 calc R U
C5 C 0.0544(3) -0.00713(14) 0.40252(6) 0.0205(3) Uani 1 1 d . .
H5A H 0.1236 -0.1031 0.3917 0.025 Uiso 1 1 calc R U
C6 C -0.2763(3) 0.03047(15) 0.33388(6) 0.0214(3) Uani 1 1 d . .
H6B H -0.3975 0.1130 0.3240 0.026 Uiso 1 1 calc R U
H6A H -0.3703 -0.0534 0.3464 0.026 Uiso 1 1 calc R U
C7 C -0.0961(3) -0.01249(15) 0.28179(6) 0.0210(3) Uani 1 1 d . .
H7B H -0.1926 -0.0427 0.2518 0.025 Uiso 1 1 calc R U
H7A H 0.0182 -0.0984 0.2916 0.025 Uiso 1 1 calc R U
C8 C 0.0592(3) 0.10901(15) 0.25826(6) 0.0211(3) Uani 1 1 d . .
H8B H -0.0533 0.1931 0.2461 0.025 Uiso 1 1 calc R U
H8A H 0.1505 0.1430 0.2885 0.025 Uiso 1 1 calc R U
C9 C 0.2448(3) 0.05698(15) 0.20833(6) 0.0215(3) Uani 1 1 d . .
H9B H 0.1518 0.0237 0.1782 0.026 Uiso 1 1 calc R U
H9A H 0.3538 -0.0285 0.2207 0.026 Uiso 1 1 calc R U
C10 C 0.4085(3) 0.17307(15) 0.18337(6) 0.0220(3) Uani 1 1 d . .
H10B H 0.3008 0.2586 0.1706 0.026 Uiso 1 1 calc R U
H10A H 0.5027 0.2066 0.2132 0.026 Uiso 1 1 calc R U
C11 C 0.5912(3) 0.11593(15) 0.13373(6) 0.0218(3) Uani 1 1 d . .
H11B H 0.4957 0.0814 0.1043 0.026 Uiso 1 1 calc R U
H11A H 0.6978 0.0303 0.1468 0.026 Uiso 1 1 calc R U
C12 C 0.7590(3) 0.22777(15) 0.10685(6) 0.0220(3) Uani 1 1 d . .
H12B H 0.6535 0.3133 0.0933 0.026 Uiso 1 1 calc R U
H12A H 0.8555 0.2625 0.1360 0.026 Uiso 1 1 calc R U
C13 C 0.9393(3) 0.16593(14) 0.05750(6) 0.0210(3) Uani 1 1 d . .
H13B H 0.8421 0.1312 0.0284 0.025 Uiso 1 1 calc R U
H13A H 1.0437 0.0801 0.0711 0.025 Uiso 1 1 calc R U
C14 C 1.1092(3) 0.27540(14) 0.03007(6) 0.0210(3) Uani 1 1 d . .
H14B H 1.0046 0.3612 0.0165 0.025 Uiso 1 1 calc R U
H14A H 1.2062 0.3101 0.0592 0.025 Uiso 1 1 calc R U
C15 C 1.2898(2) 0.21423(14) -0.01927(6) 0.0207(3) Uani 1 1 d . .
H15B H 1.1935 0.1792 -0.0484 0.025 Uiso 1 1 calc R U
H15A H 1.3959 0.1289 -0.0058 0.025 Uiso 1 1 calc R U
C16 C 1.4565(3) 0.32621(14) -0.04614(6) 0.0216(3) Uani 1 1 d . .
H16B H 1.3495 0.4102 -0.0603 0.026 Uiso 1 1 calc R U
H16A H 1.5480 0.3632 -0.0165 0.026 Uiso 1 1 calc R U
C17 C 1.6446(3) 0.26835(15) -0.09465(6) 0.0216(3) Uani 1 1 d . .
H17B H 1.5541 0.2337 -0.1250 0.026 Uiso 1 1 calc R U
H17A H 1.7507 0.1833 -0.0810 0.026 Uiso 1 1 calc R U
C18 C 1.8103(3) 0.38307(15) -0.11926(6) 0.0253(3) Uani 1 1 d . .
H18B H 1.7037 0.4669 -0.1337 0.030 Uiso 1 1 calc R U
H18A H 1.8963 0.4196 -0.0886 0.030 Uiso 1 1 calc R U
C19 C 2.0048(3) 0.32735(18) -0.16685(7) 0.0318(4) Uani 1 1 d . .
H19C H 2.1092 0.4054 -0.1793 0.048 Uiso 1 1 calc R U
H19B H 1.9213 0.2978 -0.1987 0.048 Uiso 1 1 calc R U
H19A H 2.1092 0.2429 -0.1533 0.048 Uiso 1 1 calc R U
C20 C -0.0073(3) 0.33015(15) 0.48065(6) 0.0250(3) Uani 1 1 d . .
H20A H -0.1410 0.4073 0.4742 0.038 Uiso 1 1 calc R U
H20C H 0.1547 0.3681 0.4715 0.038 Uiso 1 1 calc R U
H20B H -0.0249 0.2988 0.5205 0.038 Uiso 1 1 calc R U

loop_
_atom_site_aniso_label
_atom_site_aniso_U_11
_atom_site_aniso_U_22
_atom_site_aniso_U_33
_atom_site_aniso_U_23
_atom_site_aniso_U_13
_atom_site_aniso_U_12
S1S 0.0214(2) 0.0176(2) 0.0230(2) 0.00156(13) 0.00025(13) -0.00336(13)
O1S 0.0352(6) 0.0194(5) 0.0333(6) 0.0005(4) 0.0017(4) -0.0095(4)
O2S 0.0249(6) 0.0275(6) 0.0393(6) -0.0050(4) -0.0080(4) 0.0012(4)
C2S 0.0354(9) 0.0233(7) 0.0241(8) 0.0005(6) 0.0006(6) -0.0082(6)
F1S 0.0615(7) 0.0524(6) 0.0238(5) 0.0014(4) -0.0087(4) -0.0150(5)
F2S 0.0351(5) 0.0414(6) 0.0400(5) -0.0049(4) 0.0122(4) 0.0000(4)
F3S 0.0624(7) 0.0281(5) 0.0366(5) 0.0043(4) 0.0089(4) -0.0211(4)
N1S 0.0291(7) 0.0279(7) 0.0315(7) 0.0001(5) -0.0078(5) -0.0028(5)
C1S 0.0205(7) 0.0257(8) 0.0216(7) 0.0049(6) -0.0029(5) -0.0008(5)
N3S 0.0283(7) 0.0204(6) 0.0240(6) 0.0026(5) -0.0044(5) -0.0003(5)
N1 0.0189(6) 0.0181(6) 0.0163(6) 0.0018(4) 0.0015(4) -0.0044(4)
C2 0.0188(7) 0.0181(7) 0.0188(7) 0.0025(5) 0.0016(5) -0.0028(5)
N3 0.0212(6) 0.0176(6) 0.0175(6) 0.0007(4) 0.0009(4) -0.0040(4)
C4 0.0199(7) 0.0209(7) 0.0198(7) 0.0053(5) 0.0005(5) -0.0019(5)
C5 0.0230(7) 0.0171(7) 0.0201(7) 0.0031(5) 0.0022(5) -0.0012(5)
C6 0.0200(7) 0.0247(7) 0.0205(7) -0.0002(5) -0.0007(5) -0.0086(5)
C7 0.0237(7) 0.0213(7) 0.0190(7) 0.0001(5) -0.0009(5) -0.0079(5)
C8 0.0232(7) 0.0210(7) 0.0196(7) 0.0013(5) 0.0002(5) -0.0068(5)
C9 0.0222(7) 0.0215(7) 0.0209(7) 0.0021(5) 0.0000(5) -0.0061(5)
C10 0.0225(7) 0.0219(7) 0.0220(7) 0.0025(5) 0.0001(5) -0.0067(5)
C11 0.0218(7) 0.0214(7) 0.0221(7) 0.0027(5) 0.0005(5) -0.0056(5)
C12 0.0224(7) 0.0210(7) 0.0225(7) 0.0027(5) 0.0007(5) -0.0057(5)
C13 0.0218(7) 0.0195(7) 0.0218(7) 0.0026(5) -0.0003(5) -0.0055(5)
C14 0.0217(7) 0.0184(7) 0.0227(7) 0.0014(5) 0.0005(5) -0.0050(5)
C15 0.0206(7) 0.0187(7) 0.0229(7) 0.0017(5) -0.0002(5) -0.0053(5)
C16 0.0231(7) 0.0177(7) 0.0239(7) 0.0006(5) 0.0015(5) -0.0056(5)
C17 0.0213(7) 0.0198(7) 0.0237(7) 0.0004(5) 0.0005(5) -0.0051(5)
C18 0.0278(8) 0.0222(7) 0.0252(7) 0.0011(6) 0.0041(6) -0.0071(6)
C19 0.0308(8) 0.0351(8) 0.0279(8) 0.0018(6) 0.0075(6) -0.0080(6)
C20 0.0312(8) 0.0216(7) 0.0229(7) -0.0046(5) -0.0034(6) -0.0046(6)

loop_
_atom_type_symbol
_atom_type_description
_atom_type_scat_dispersion_real
_atom_type_scat_dispersion_imag
_atom_type_scat_source
C C 0.0181 0.0091 'International Tables Vol C Tables 4.2.6.8 and 6.1.1.4'
H H 0.0000 0.0000 'International Tables Vol C Tables 4.2.6.8 and 6.1.1.4'
N N 0.0311 0.0180 'International Tables Vol C Tables 4.2.6.8 and 6.1.1.4'
O O 0.0492 0.0322 'International Tables Vol C Tables 4.2.6.8 and 6.1.1.4'
F F 0.0727 0.0534 'International Tables Vol C Tables 4.2.6.8 and 6.1.1.4'
S S 0.3331 0.5567 'International Tables Vol C Tables 4.2.6.8 and 6.1.1.4'

loop_
_geom_angle_atom_site_label_1
_geom_angle_atom_site_label_2
_geom_angle_atom_site_label_3
_geom_angle
O2S S1S O1S 119.81(6)
O2S S1S N3S 114.93(6)
O1S S1S N3S 108.19(6)
O2S S1S C2S 104.33(7)
O1S S1S C2S 103.23(6)
N3S S1S C2S 104.43(7)
F2S C2S F1S 108.21(12)
F2S C2S F3S 108.31(12)
F1S C2S F3S 108.27(12)
F2S C2S S1S 111.09(10)
F1S C2S S1S 110.37(10)
F3S C2S S1S 110.50(10)
N1S C1S N3S 174.85(15)
C1S N3S S1S 117.12(10)
C2 N1 C5 108.53(11)
C2 N1 C6 125.16(11)
C5 N1 C6 126.25(11)
N3 C2 N1 108.62(11)
N3 C2 H2A 125.7
N1 C2 H2A 125.7
C2 N3 C4 108.96(11)
C2 N3 C20 124.65(11)
C4 N3 C20 126.35(12)
C5 C4 N3 106.70(12)
C5 C4 H4A 126.7
N3 C4 H4A 126.7
C4 C5 N1 107.19(12)
C4 C5 H5A 126.4
N1 C5 H5A 126.4
N1 C6 C7 111.09(11)
N1 C6 H6B 109.4
C7 C6 H6B 109.4
N1 C6 H6A 109.4
C7 C6 H6A 109.4
H6B C6 H6A 108.0
C6 C7 C8 114.30(11)
C6 C7 H7B 108.7
C8 C7 H7B 108.7
C6 C7 H7A 108.7
C8 C7 H7A 108.7
H7B C7 H7A 107.6
C9 C8 C7 111.78(11)
C9 C8 H8B 109.3
C7 C8 H8B 109.3
C9 C8 H8A 109.3
C7 C8 H8A 109.3
H8B C8 H8A 107.9
C8 C9 C10 114.32(11)
C8 C9 H9B 108.7
C10 C9 H9B 108.7
C8 C9 H9A 108.7
C10 C9 H9A 108.7
H9B C9 H9A 107.6
C11 C10 C9 112.40(11)
C11 C10 H10B 109.1
C9 C10 H10B 109.1
C11 C10 H10A 109.1
C9 C10 H10A 109.1
H10B C10 H10A 107.9
C10 C11 C12 114.69(11)
C10 C11 H11B 108.6
C12 C11 H11B 108.6
C10 C11 H11A 108.6
C12 C11 H11A 108.6
H11B C11 H11A 107.6
C13 C12 C11 112.94(11)
C13 C12 H12B 109.0
C11 C12 H12B 109.0
C13 C12 H12A 109.0
C11 C12 H12A 109.0
H12B C12 H12A 107.8
C12 C13 C14 113.92(11)
C12 C13 H13B 108.8
C14 C13 H13B 108.8
C12 C13 H13A 108.8
C14 C13 H13A 108.8
H13B C13 H13A 107.7
C15 C14 C13 114.16(11)
C15 C14 H14B 108.7
C13 C14 H14B 108.7
C15 C14 H14A 108.7
C13 C14 H14A 108.7
H14B C14 H14A 107.6
C14 C15 C16 113.08(11)
C14 C15 H15B 109.0
C16 C15 H15B 109.0
C14 C15 H15A 109.0
C16 C15 H15A 109.0
H15B C15 H15A 107.8
C17 C16 C15 114.77(11)
C17 C16 H16B 108.6
C15 C16 H16B 108.6
C17 C16 H16A 108.6
C15 C16 H16A 108.6
H16B C16 H16A 107.6
C16 C17 C18 112.84(11)
C16 C17 H17B 109.0
C18 C17 H17B 109.0
C16 C17 H17A 109.0
C18 C17 H17A 109.0
H17B C17 H17A 107.8
C19 C18 C17 114.08(12)
C19 C18 H18B 108.7
C17 C18 H18B 108.7
C19 C18 H18A 108.7
C17 C18 H18A 108.7
H18B C18 H18A 107.6
C18 C19 H19C 109.5
C18 C19 H19B 109.5
H19C C19 H19B 109.5
C18 C19 H19A 109.5
H19C C19 H19A 109.5
H19B C19 H19A 109.5
N3 C20 H20A 109.5
N3 C20 H20C 109.5
H20A C20 H20C 109.5
N3 C20 H20B 109.5
H20A C20 H20B 109.5
H20C C20 H20B 109.5

loop_
_geom_bond_atom_site_label_1
_geom_bond_atom_site_label_2
_geom_bond_distance
S1S O2S 1.4311(11)
S1S O1S 1.4334(10)
S1S N3S 1.5722(12)
S1S C2S 1.8333(15)
C2S F2S 1.3220(18)
C2S F1S 1.3271(18)
C2S F3S 1.3290(16)
N1S C1S 1.1601(19)
C1S N3S 1.3290(19)
N1 C2 1.3277(17)
N1 C5 1.3788(18)
N1 C6 1.4728(17)
C2 N3 1.3269(17)
C2 H2A 0.9500
N3 C4 1.3768(17)
N3 C20 1.4620(17)
C4 C5 1.353(2)
C4 H4A 0.9500
C5 H5A 0.9500
C6 C7 1.5238(18)
C6 H6B 0.9900
C6 H6A 0.9900
C7 C8 1.5276(17)
C7 H7B 0.9900
C7 H7A 0.9900
C8 C9 1.5216(18)
C8 H8B 0.9900
C8 H8A 0.9900
C9 C10 1.5272(17)
C9 H9B 0.9900
C9 H9A 0.9900
C10 C11 1.5212(19)
C10 H10B 0.9900
C10 H10A 0.9900
C11 C12 1.5269(17)
C11 H11B 0.9900
C11 H11A 0.9900
C12 C13 1.5225(19)
C12 H12B 0.9900
C12 H12A 0.9900
C13 C14 1.5231(17)
C13 H13B 0.9900
C13 H13A 0.9900
C14 C15 1.5212(18)
C14 H14B 0.9900
C14 H14A 0.9900
C15 C16 1.5243(17)
C15 H15B 0.9900
C15 H15A 0.9900
C16 C17 1.5200(18)
C16 H16B 0.9900
C16 H16A 0.9900
C17 C18 1.5219(18)
C17 H17B 0.9900
C17 H17A 0.9900
C18 C19 1.519(2)
C18 H18B 0.9900
C18 H18A 0.9900
C19 H19C 0.9800
C19 H19B 0.9800
C19 H19A 0.9800
C20 H20A 0.9800
C20 H20C 0.9800
C20 H20B 0.9800

loop_
_geom_torsion_atom_site_label_1
_geom_torsion_atom_site_label_2
_geom_torsion_atom_site_label_3
_geom_torsion_atom_site_label_4
_geom_torsion
O2S S1S C2S F2S 177.49(9)
O1S S1S C2S F2S -56.57(11)
N3S S1S C2S F2S 56.49(11)
O2S S1S C2S F1S -62.48(11)
O1S S1S C2S F1S 63.46(11)
N3S S1S C2S F1S 176.52(10)
O2S S1S C2S F3S 57.24(12)
O1S S1S C2S F3S -176.81(10)
N3S S1S C2S F3S -63.76(12)
O2S S1S N3S C1S -27.60(13)
O1S S1S N3S C1S -164.46(10)
C2S S1S N3S C1S 86.07(12)
C5 N1 C2 N3 -0.09(14)
C6 N1 C2 N3 -177.43(10)
N1 C2 N3 C4 0.51(14)
N1 C2 N3 C20 178.16(11)
C2 N3 C4 C5 -0.73(14)
C20 N3 C4 C5 -178.33(12)
N3 C4 C5 N1 0.67(14)
C2 N1 C5 C4 -0.37(14)
C6 N1 C5 C4 176.93(11)
C2 N1 C6 C7 123.45(13)
C5 N1 C6 C7 -53.42(16)
N1 C6 C7 C8 -59.44(15)
C6 C7 C8 C9 176.94(11)
C7 C8 C9 C10 -179.19(11)
C8 C9 C10 C11 179.87(12)
C9 C10 C11 C12 179.68(11)
C10 C11 C12 C13 179.83(12)
C11 C12 C13 C14 -179.85(11)
C12 C13 C14 C15 179.99(11)
C13 C14 C15 C16 179.68(11)
C14 C15 C16 C17 178.47(11)
C15 C16 C17 C18 -178.77(12)
C16 C17 C18 C19 178.49(12)
